data_1560013
loop_
_publ_author_name
'Goudappagouda, ?'
'Nidhankar, Aakash D.'
'Nayak, Rashmi A.'
'Santhosh Babu, Sukumaran'

_publ_section_title
;
 Aggregation-induced phosphorescence of an anthraquinone based emitter.
;
_journal_issue 5
_journal_name_full 'Organic &amp; biomolecular chemistry'
_journal_page_first 1004
_journal_page_last 1008
_journal_paper_doi 10.1039/d0ob02505d
_journal_volume 19
_journal_year 2021
_chemical_formula_moiety 'C26 H30 N2 O4'
_chemical_formula_sum 'C26 H30 N2 O4'
_chemical_formula_weight 434.22
_space_group_crystal_system monoclinic
_space_group_IT_number 14
_space_group_name_Hall '-P 2ybc'
_space_group_name_H-M_alt 'P 1 21/c 1'
_atom_sites_solution_hydrogens geom
_audit_block_doi 10.5517/ccdc.csd.cc26tgp6
_audit_creation_method SHELXL-2017/1
_audit_update_record
;
2020-12-15 deposited with the CCDC.	2021-01-07 downloaded from the CCDC.
;
_cell_angle_alpha 90
_cell_angle_beta 91.691(5)
_cell_angle_gamma 90
_cell_formula_units_Z 2
_cell_length_a 5.2406(7)
_cell_length_b 6.5334(8)
_cell_length_c 31.137(4)
_cell_measurement_reflns_used 3698
_cell_measurement_temperature 100(2)
_cell_measurement_theta_max 28.20
_cell_measurement_theta_min 3.19
_cell_volume 1065.6(2)
_computing_cell_refinement 'Bruker SAINT'
_computing_data_collection 'Bruker APEX2'
_computing_data_reduction 'Bruker SAINT'
_computing_molecular_graphics 'Bruker SHELXTL'
_computing_publication_material 'Bruker SHELXTL'
_computing_structure_refinement 'SHELXL-2017/1 (Sheldrick, 2017)'
_computing_structure_solution 'SHELXT 2014/5 (Sheldrick, 2014)'
_diffrn_ambient_temperature 100(2)
_diffrn_measured_fraction_theta_full 0.996
_diffrn_measured_fraction_theta_max 0.996
_diffrn_measurement_device_type 'Bruker APEX-II CCD'
_diffrn_measurement_method '\f and \w scans'
_diffrn_radiation_type MoK\a
_diffrn_radiation_wavelength 0.71073
_diffrn_reflns_av_R_equivalents 0.0371
_diffrn_reflns_av_unetI/netI 0.0635
_diffrn_reflns_Laue_measured_fraction_full 0.996
_diffrn_reflns_Laue_measured_fraction_max 0.996
_diffrn_reflns_limit_h_max 4
_diffrn_reflns_limit_h_min -7
_diffrn_reflns_limit_k_max 8
_diffrn_reflns_limit_k_min -7
_diffrn_reflns_limit_l_max 40
_diffrn_reflns_limit_l_min -38
_diffrn_reflns_number 4659
_diffrn_reflns_point_group_measured_fraction_full 0.996
_diffrn_reflns_point_group_measured_fraction_max 0.996
_diffrn_reflns_theta_full 25.242
_diffrn_reflns_theta_max 28.363
_diffrn_reflns_theta_min 2.618
_exptl_absorpt_coefficient_mu 0.091
_exptl_absorpt_correction_T_max 0.990
_exptl_absorpt_correction_T_min 0.973
_exptl_absorpt_correction_type multi-scan
_exptl_absorpt_process_details 'SADABS (BRUKER, 2016'
_exptl_crystal_density_diffrn 1.353
_exptl_crystal_description Needles
_exptl_crystal_F_000 422
_exptl_crystal_size_max 0.240
_exptl_crystal_size_mid 0.200
_exptl_crystal_size_min 0.090
_refine_diff_density_max 0.385
_refine_diff_density_min -0.252
_refine_diff_density_rms 0.065
_refine_ls_extinction_method none
_refine_ls_goodness_of_fit_ref 1.099
_refine_ls_hydrogen_treatment constr
_refine_ls_matrix_type full
_refine_ls_number_parameters 146
_refine_ls_number_reflns 2477
_refine_ls_number_restraints 0
_refine_ls_restrained_S_all 1.099
_refine_ls_R_factor_all 0.1008
_refine_ls_R_factor_gt 0.0708
_refine_ls_shift/su_max 0.000
_refine_ls_shift/su_mean 0.000
_refine_ls_structure_factor_coef Fsqd
_refine_ls_weighting_details 'w=1/[\s^2^(Fo^2^)+(0.1000P)^2^+0.3251P] where P=(Fo^2^+2Fc^2^)/3'
_refine_ls_weighting_scheme calc
_refine_ls_wR_factor_gt 0.1768
_refine_ls_wR_factor_ref 0.1926
_reflns_Friedel_coverage 0.000
_reflns_number_gt 1814
_reflns_number_total 2477
_reflns_threshold_expression 'I > 2\s(I)'
_cod_data_source_file d0ob02505d2.cif
_cod_data_source_block AqC6
_cod_depositor_comments
;
The following automatic conversions were performed:

data item '_exptl_absorpt_correction_type' value 'MULTI-SCAN' was
changed to 'multi-scan' in accordance with the
/home/data/users/saulius/crontab/automatic-downloads/rss-feeds/RSC/lib/dictionaries/cif_core.dic
dictionary named 'cif_core.dic' version 2.4.2 last updated on
2011-04-26.

Automatic conversion script
Id: cif_fix_values 7556 2019-12-06 15:28:31Z antanas 

 Adding full bibliography for 1560013.cif.
;
_cod_original_sg_symbol_H-M 'P 21/c'
_cod_database_code 1560013
_shelx_shelxl_version_number 2017/1
_shelx_space_group_comment
;
The symmetry employed for this shelxl refinement is uniquely defined
by the following loop, which should always be used as a source of
symmetry information in preference to the above space-group names.
They are only intended as comments.
;
_shelx_estimated_absorpt_t_min 0.973
_shelx_estimated_absorpt_t_max 0.990

loop_
_space_group_symop_operation_xyz
'x, y, z'
'-x, y+1/2, -z+1/2'
'-x, -y, -z'
'x, -y-1/2, z-1/2'

loop_
_atom_site_label
_atom_site_type_symbol
_atom_site_fract_x
_atom_site_fract_y
_atom_site_fract_z
_atom_site_U_iso_or_equiv
_atom_site_adp_type
_atom_site_occupancy
_atom_site_site_symmetry_order
_atom_site_calc_flag
_atom_site_refinement_flags_posn
_atom_site_refinement_flags_adp
_atom_site_refinement_flags_occupancy
_atom_site_disorder_assembly
_atom_site_disorder_group
O1 O 0.0795(3) 0.1866(2) 0.46588(6) 0.0155(4) Uani 1 1 d . . . . .
O2 O 0.3256(4) -0.7303(3) 0.36147(7) 0.0234(5) Uani 1 1 d . . . . .
N2 N 0.6269(4) -0.6504(3) 0.41366(7) 0.0138(5) Uani 1 1 d . . . . .
H2 H 0.768087 -0.696280 0.426286 0.017 Uiso 1 1 calc R U . . .
C20 C 0.6643(4) -0.3770(4) 0.46467(8) 0.0119(5) Uani 1 1 d . . . . .
H20 H 0.812475 -0.441797 0.476578 0.014 Uiso 1 1 calc R U . . .
C16 C 0.2713(4) 0.1010(4) 0.48136(8) 0.0117(5) Uani 1 1 d . . . . .
C17 C 0.2307(4) -0.1895(4) 0.43040(8) 0.0143(5) Uani 1 1 d . . . . .
H17 H 0.082188 -0.124961 0.418571 0.017 Uiso 1 1 calc R U . . .
C19 C 0.5301(4) -0.4686(3) 0.42982(8) 0.0123(5) Uani 1 1 d . . . . .
C18 C 0.3085(5) -0.3729(4) 0.41303(9) 0.0156(5) Uani 1 1 d . . . . .
H18 H 0.213296 -0.433783 0.389953 0.019 Uiso 1 1 calc R U . . .
C15 C 0.3619(4) -0.0957(3) 0.46462(8) 0.0119(5) Uani 1 1 d . . . . .
C23 C 0.6005(4) -1.0704(4) 0.33040(8) 0.0150(5) Uani 1 1 d . . . . .
H23A H 0.595913 -0.981235 0.304685 0.018 Uiso 1 1 calc R U . . .
H23B H 0.424672 -1.119088 0.335157 0.018 Uiso 1 1 calc R U . . .
C14 C 0.5824(4) -0.1938(3) 0.48172(8) 0.0118(5) Uani 1 1 d . . . . .
C22 C 0.6949(4) -0.9479(3) 0.36922(8) 0.0136(5) Uani 1 1 d . . . . .
H22A H 0.706834 -1.040169 0.394423 0.016 Uiso 1 1 calc R U . . .
H22B H 0.868942 -0.896984 0.363793 0.016 Uiso 1 1 calc R U . . .
C24 C 0.7744(5) -1.2544(4) 0.32253(9) 0.0164(5) Uani 1 1 d . . . . .
H24A H 0.948104 -1.203965 0.316689 0.020 Uiso 1 1 calc R U . . .
H24B H 0.785752 -1.338332 0.348982 0.020 Uiso 1 1 calc R U . . .
C21 C 0.5275(5) -0.7685(4) 0.37994(8) 0.0146(5) Uani 1 1 d . . . . .
C25 C 0.6829(5) -1.3894(4) 0.28524(9) 0.0182(6) Uani 1 1 d . . . . .
H25A H 0.660026 -1.304215 0.259115 0.022 Uiso 1 1 calc R U . . .
H25B H 0.514977 -1.448895 0.291942 0.022 Uiso 1 1 calc R U . . .
C26 C 0.8700(5) -1.5621(4) 0.27627(9) 0.0223(6) Uani 1 1 d . . . . .
H26A H 1.032930 -1.503893 0.267598 0.033 Uiso 1 1 calc R U . . .
H26B H 0.799774 -1.648915 0.253133 0.033 Uiso 1 1 calc R U . . .
H26C H 0.897349 -1.644379 0.302314 0.033 Uiso 1 1 calc R U . . .

loop_
_atom_site_aniso_label
_atom_site_aniso_U_11
_atom_site_aniso_U_22
_atom_site_aniso_U_33
_atom_site_aniso_U_23
_atom_site_aniso_U_13
_atom_site_aniso_U_12
O1 0.0127(8) 0.0181(9) 0.0154(10) 0.0012(7) -0.0039(7) 0.0029(7)
O2 0.0193(10) 0.0241(10) 0.0260(12) -0.0059(8) -0.0115(8) 0.0069(7)
N2 0.0121(10) 0.0135(9) 0.0153(12) -0.0009(8) -0.0037(8) 0.0025(7)
C20 0.0097(11) 0.0157(11) 0.0102(13) 0.0040(9) -0.0026(8) 0.0020(8)
C16 0.0084(10) 0.0145(11) 0.0123(13) 0.0032(9) -0.0006(8) -0.0009(8)
C17 0.0081(11) 0.0189(12) 0.0157(14) 0.0016(10) -0.0027(9) 0.0025(9)
C19 0.0114(11) 0.0129(11) 0.0124(13) 0.0016(9) 0.0001(9) -0.0005(8)
C18 0.0122(11) 0.0162(11) 0.0180(14) 0.0009(10) -0.0038(9) -0.0005(9)
C15 0.0094(10) 0.0139(11) 0.0122(13) 0.0022(9) -0.0022(9) 0.0014(8)
C23 0.0120(11) 0.0165(11) 0.0164(14) 0.0001(10) -0.0023(9) 0.0019(9)
C14 0.0089(11) 0.0145(11) 0.0120(13) 0.0034(9) 0.0009(9) -0.0016(8)
C22 0.0108(11) 0.0138(11) 0.0161(14) -0.0005(9) -0.0003(9) 0.0008(9)
C24 0.0154(12) 0.0182(12) 0.0156(14) -0.0017(10) -0.0010(9) -0.0006(9)
C21 0.0135(12) 0.0167(11) 0.0133(14) 0.0000(9) -0.0025(9) 0.0009(9)
C25 0.0153(12) 0.0200(12) 0.0190(15) -0.0030(10) -0.0030(10) -0.0013(10)
C26 0.0219(14) 0.0195(12) 0.0255(16) -0.0042(11) 0.0011(11) -0.0006(10)

loop_
_atom_type_symbol
_atom_type_description
_atom_type_scat_dispersion_real
_atom_type_scat_dispersion_imag
_atom_type_scat_source
C C 0.0033 0.0016 'International Tables Vol C Tables 4.2.6.8 and 6.1.1.4'
H H 0.0000 0.0000 'International Tables Vol C Tables 4.2.6.8 and 6.1.1.4'
N N 0.0061 0.0033 'International Tables Vol C Tables 4.2.6.8 and 6.1.1.4'
O O 0.0106 0.0060 'International Tables Vol C Tables 4.2.6.8 and 6.1.1.4'

loop_
_geom_angle_atom_site_label_1
_geom_angle_atom_site_label_2
_geom_angle_atom_site_label_3
_geom_angle
_geom_angle_site_symmetry_1
_geom_angle_site_symmetry_3
_geom_angle_publ_flag
C21 N2 C19 127.8(2) . . ?
C21 N2 H2 116.1 . . ?
C19 N2 H2 116.1 . . ?
C14 C20 C19 120.6(2) . . ?
C14 C20 H20 119.7 . . ?
C19 C20 H20 119.7 . . ?
O1 C16 C15 121.7(2) . . ?
O1 C16 C14 120.7(2) . 3_656 ?
C15 C16 C14 117.67(19) . 3_656 ?
C18 C17 C15 122.4(2) . . ?
C18 C17 H17 118.8 . . ?
C15 C17 H17 118.8 . . ?
N2 C19 C18 123.4(2) . . ?
N2 C19 C20 117.5(2) . . ?
C18 C19 C20 119.1(2) . . ?
C17 C18 C19 119.4(2) . . ?
C17 C18 H18 120.3 . . ?
C19 C18 H18 120.3 . . ?
C17 C15 C14 117.9(2) . . ?
C17 C15 C16 119.9(2) . . ?
C14 C15 C16 122.2(2) . . ?
C22 C23 C24 111.0(2) . . ?
C22 C23 H23A 109.4 . . ?
C24 C23 H23A 109.4 . . ?
C22 C23 H23B 109.4 . . ?
C24 C23 H23B 109.4 . . ?
H23A C23 H23B 108.0 . . ?
C20 C14 C15 120.6(2) . . ?
C20 C14 C16 119.3(2) . 3_656 ?
C15 C14 C16 120.1(2) . 3_656 ?
C21 C22 C23 114.1(2) . . ?
C21 C22 H22A 108.7 . . ?
C23 C22 H22A 108.7 . . ?
C21 C22 H22B 108.7 . . ?
C23 C22 H22B 108.7 . . ?
H22A C22 H22B 107.6 . . ?
C25 C24 C23 113.6(2) . . ?
C25 C24 H24A 108.8 . . ?
C23 C24 H24A 108.8 . . ?
C25 C24 H24B 108.8 . . ?
C23 C24 H24B 108.8 . . ?
H24A C24 H24B 107.7 . . ?
O2 C21 N2 123.0(2) . . ?
O2 C21 C22 124.0(2) . . ?
N2 C21 C22 113.0(2) . . ?
C24 C25 C26 112.2(2) . . ?
C24 C25 H25A 109.2 . . ?
C26 C25 H25A 109.2 . . ?
C24 C25 H25B 109.2 . . ?
C26 C25 H25B 109.2 . . ?
H25A C25 H25B 107.9 . . ?
C25 C26 H26A 109.5 . . ?
C25 C26 H26B 109.5 . . ?
H26A C26 H26B 109.5 . . ?
C25 C26 H26C 109.5 . . ?
H26A C26 H26C 109.5 . . ?
H26B C26 H26C 109.5 . . ?

loop_
_geom_bond_atom_site_label_1
_geom_bond_atom_site_label_2
_geom_bond_distance
_geom_bond_site_symmetry_2
_geom_bond_publ_flag
O1 C16 1.236(3) . ?
O2 C21 1.215(3) . ?
N2 C21 1.391(3) . ?
N2 C19 1.392(3) . ?
N2 H2 0.8800 . ?
C20 C14 1.383(3) . ?
C20 C19 1.409(3) . ?
C20 H20 0.9500 . ?
C16 C15 1.470(3) . ?
C16 C14 1.492(3) 3_656 ?
C17 C18 1.381(3) . ?
C17 C15 1.393(3) . ?
C17 H17 0.9500 . ?
C19 C18 1.406(3) . ?
C18 H18 0.9500 . ?
C15 C14 1.412(3) . ?
C23 C22 1.520(3) . ?
C23 C24 1.532(3) . ?
C23 H23A 0.9900 . ?
C23 H23B 0.9900 . ?
C22 C21 1.508(3) . ?
C22 H22A 0.9900 . ?
C22 H22B 0.9900 . ?
C24 C25 1.524(4) . ?
C24 H24A 0.9900 . ?
C24 H24B 0.9900 . ?
C25 C26 1.526(4) . ?
C25 H25A 0.9900 . ?
C25 H25B 0.9900 . ?
C26 H26A 0.9800 . ?
C26 H26B 0.9800 . ?
C26 H26C 0.9800 . ?
